data_7023299
loop_
_publ_author_name
'Bailey, Philip J.'
'Bell, Nicola L.'
'Nichol, Gary S.'

_publ_section_title
;
 Homoleptic 'sandwich' complexes of substituted tris(methimazolyl)borate
 ligands with ruthenium, rhodium and palladium.
;
_journal_issue 31
_journal_name_full 'Dalton transactions (Cambridge, England : 2003)'
_journal_page_first 11281
_journal_page_last 11294
_journal_paper_doi 10.1039/c3dt51150b
_journal_volume 42
_journal_year 2013
_chemical_compound_source 'Nicola Bell'
_chemical_formula_sum 'C40 H57 B2 F18 N17 P3 Ru S6'
_chemical_formula_weight 1525.98
_space_group_IT_number 14
_symmetry_cell_setting monoclinic
_symmetry_space_group_name_Hall '-P 2ybc'
_symmetry_space_group_name_H-M 'P 1 21/c 1'
_atom_sites_solution_hydrogens geom
_atom_sites_solution_primary direct
_atom_sites_solution_secondary difmap
_audit_creation_method
;
CrysAlisPro, Oxford Diffraction Ltd.,
Version 1.171.35.21 (release 20-01-2012 CrysAlis171 .NET)
(compiled Jan 23 2012,18:06:46)
;
_cell_angle_alpha 90.00
_cell_angle_beta 95.030(2)
_cell_angle_gamma 90.00
_cell_formula_units_Z 4
_cell_length_a 21.6714(7)
_cell_length_b 18.3557(6)
_cell_length_c 17.4348(5)
_cell_measurement_reflns_used 6342
_cell_measurement_temperature 120.00(10)
_cell_measurement_theta_max 58.8555
_cell_measurement_theta_min 3.1202
_cell_volume 6908.7(4)
_computing_cell_refinement
;
CrysAlisPro, Agilent Technologies,
Version 1.171.35.21 (release 20-01-2012 CrysAlis171 .NET)
(compiled Jan 23 2012,18:06:46)
;
_computing_data_collection
;
CrysAlisPro, Agilent Technologies,
Version 1.171.35.21 (release 20-01-2012 CrysAlis171 .NET)
(compiled Jan 23 2012,18:06:46)
;
_computing_data_reduction
;
CrysAlisPro, Agilent Technologies,
Version 1.171.35.21 (release 20-01-2012 CrysAlis171 .NET)
(compiled Jan 23 2012,18:06:46)
;
_computing_structure_refinement 'SHELXL-97 (Sheldrick, 2008)'
_diffrn_ambient_temperature 120.00(10)
_diffrn_detector_area_resol_mean 10.3147
_diffrn_measured_fraction_theta_full 1.000
_diffrn_measured_fraction_theta_max 1.000
_diffrn_measurement_device_type 'SuperNova, Dual, Cu at zero, Atlas'
_diffrn_measurement_method '\w scans'
_diffrn_radiation_monochromator mirror
_diffrn_radiation_source 'fine-focus sealed tube'
_diffrn_radiation_type CuK\a
_diffrn_radiation_wavelength 1.54184
_diffrn_reflns_av_R_equivalents 0.0970
_diffrn_reflns_av_sigmaI/netI 0.0794
_diffrn_reflns_limit_h_max 23
_diffrn_reflns_limit_h_min -24
_diffrn_reflns_limit_k_max 20
_diffrn_reflns_limit_k_min 0
_diffrn_reflns_limit_l_max 19
_diffrn_reflns_limit_l_min 0
_diffrn_reflns_number 9923
_diffrn_reflns_theta_full 58.93
_diffrn_reflns_theta_max 58.93
_diffrn_reflns_theta_min 3.16
_exptl_absorpt_coefficient_mu 5.013
_exptl_absorpt_correction_T_max 0.877
_exptl_absorpt_correction_T_min 0.624
_exptl_absorpt_correction_type gaussian
_exptl_absorpt_process_details
;
CrysAlisPro, Agilent Technologies,
Version 1.171.35.21 (release 20-01-2012 CrysAlis171 .NET)
(compiled Jan 23 2012,18:06:46)
Numerical absorption correction based on gaussian integration over
            a multifaceted crystal model
;
_exptl_crystal_density_diffrn 1.467
_exptl_crystal_density_method 'not measured'
_exptl_crystal_F_000 3092
_exptl_crystal_recrystallization_method 'diffusion of Et2O into MeOH/MeCN solution'
_exptl_crystal_size_max 0.1769
_exptl_crystal_size_mid 0.0378
_exptl_crystal_size_min 0.0330
_platon_squeeze_details
;
;
_refine_diff_density_max 2.235
_refine_diff_density_min -1.043
_refine_diff_density_rms 0.134
_refine_ls_extinction_method none
_refine_ls_goodness_of_fit_ref 1.071
_refine_ls_hydrogen_treatment riding
_refine_ls_matrix_type full
_refine_ls_number_parameters 926
_refine_ls_number_reflns 9923
_refine_ls_number_restraints 87
_refine_ls_restrained_S_all 1.071
_refine_ls_R_factor_all 0.1267
_refine_ls_R_factor_gt 0.0894
_refine_ls_shift/su_max 0.000
_refine_ls_shift/su_mean 0.000
_refine_ls_structure_factor_coef Fsqd
_refine_ls_weighting_details 'calc w=1/[\s^2^(Fo^2^)+(0.1380P)^2^+27.1268P] where P=(Fo^2^+2Fc^2^)/3'
_refine_ls_weighting_scheme calc
_refine_ls_wR_factor_gt 0.2466
_refine_ls_wR_factor_ref 0.2696
_reflns_number_gt 6441
_reflns_number_total 9923
_reflns_threshold_expression >2\s(I)
_cod_data_source_file c3dt51150b.txt
_cod_data_source_block pb2006-sr
_cod_depositor_comments
;
 Removing duplicate rows from the ATOM_TYPE loop.

 Antanas Vaitkus,
 2018-08-07
;
_cod_database_code 7023299
_reflns_odcompleteness_completeness 99.96
_reflns_odcompleteness_theta 58.86
_reflns_odcompleteness_iscentric 1

loop_
_symmetry_equiv_pos_as_xyz
'x, y, z'
'-x, y+1/2, -z+1/2'
'-x, -y, -z'
'x, -y-1/2, z-1/2'

loop_
_atom_site_label
_atom_site_type_symbol
_atom_site_fract_x
_atom_site_fract_y
_atom_site_fract_z
_atom_site_U_iso_or_equiv
_atom_site_adp_type
_atom_site_occupancy
_atom_site_symmetry_multiplicity
_atom_site_calc_flag
_atom_site_refinement_flags
_atom_site_disorder_assembly
_atom_site_disorder_group
C8 C 0.1660(4) 0.6856(5) -0.2669(5) 0.030(2) Uani 1 1 d . . .
C9 C 0.2025(5) 0.6199(6) -0.3824(5) 0.048(3) Uani 1 1 d . . .
H9A H 0.2420 0.6153 -0.3533 0.072 Uiso 1 1 calc R . .
H9B H 0.2082 0.6376 -0.4331 0.072 Uiso 1 1 calc R . .
H9C H 0.1825 0.5732 -0.3861 0.072 Uiso 1 1 calc R . .
C10 C 0.1170(4) 0.7141(5) -0.3798(5) 0.038(2) Uani 1 1 d . . .
H10 H 0.1058 0.7160 -0.4325 0.046 Uiso 1 1 calc R . .
C11 C 0.0915(4) 0.7513(5) -0.3267(5) 0.033(2) Uani 1 1 d . . .
H11 H 0.0591 0.7843 -0.3354 0.039 Uiso 1 1 calc R . .
C12 C 0.1783(5) 0.8737(5) -0.1779(5) 0.041(2) Uani 1 1 d . . .
C13 C 0.2325(6) 0.9927(6) -0.1504(7) 0.063(3) Uani 1 1 d . . .
H13A H 0.2618 0.9750 -0.1843 0.095 Uiso 1 1 calc R . .
H13B H 0.2539 1.0065 -0.1021 0.095 Uiso 1 1 calc R . .
H13C H 0.2112 1.0342 -0.1732 0.095 Uiso 1 1 calc R . .
C14 C 0.1431(5) 0.9385(5) -0.0848(6) 0.045(3) Uani 1 1 d . . .
H14 H 0.1388 0.9758 -0.0495 0.054 Uiso 1 1 calc R . .
C15 C 0.1078(4) 0.8789(5) -0.0937(5) 0.037(2) Uani 1 1 d . . .
H15 H 0.0752 0.8665 -0.0650 0.044 Uiso 1 1 calc R . .
C16 C 0.1672(4) 0.7082(5) -0.0591(5) 0.0281(19) Uani 1 1 d . . .
C17 C 0.2062(5) 0.6333(6) 0.0518(6) 0.051(3) Uani 1 1 d . . .
H17A H 0.2424 0.6141 0.0307 0.076 Uiso 1 1 calc R . .
H17B H 0.1884 0.5965 0.0821 0.076 Uiso 1 1 calc R . .
H17C H 0.2177 0.6747 0.0836 0.076 Uiso 1 1 calc R . .
C18 C 0.1050(4) 0.6197(5) -0.0273(6) 0.042(2) Uani 1 1 d . . .
H18 H 0.0894 0.5805 -0.0014 0.050 Uiso 1 1 calc R . .
C19 C 0.0786(4) 0.6545(5) -0.0893(6) 0.040(2) Uani 1 1 d . . .
H19 H 0.0407 0.6420 -0.1149 0.048 Uiso 1 1 calc R . .
C20 C 0.3963(5) 0.6299(8) -0.1450(6) 0.058(3) Uani 1 1 d . . .
C21 C 0.3444(6) 0.5134(7) -0.1823(8) 0.077(4) Uani 1 1 d . . .
H21A H 0.3327 0.4936 -0.2325 0.115 Uiso 1 1 calc R . .
H21B H 0.3088 0.5351 -0.1623 0.115 Uiso 1 1 calc R . .
H21C H 0.3601 0.4751 -0.1485 0.115 Uiso 1 1 calc R . .
C22 C 0.4351(5) 0.5629(9) -0.2379(7) 0.070(4) Uani 1 1 d . . .
H22 H 0.4403 0.5264 -0.2738 0.084 Uiso 1 1 calc R . .
C23 C 0.4709(5) 0.6246(9) -0.2239(6) 0.069(4) Uani 1 1 d . . .
H23 H 0.5051 0.6377 -0.2494 0.082 Uiso 1 1 calc R . .
C25 C 0.3660(6) 0.8850(7) 0.0559(7) 0.069(4) Uani 1 1 d . . .
H25A H 0.3573 0.8672 0.1056 0.103 Uiso 1 1 calc R . .
H25B H 0.3279 0.8898 0.0237 0.103 Uiso 1 1 calc R . .
H25C H 0.3860 0.9316 0.0615 0.103 Uiso 1 1 calc R . .
C26 C 0.4537(5) 0.7964(10) 0.0602(7) 0.086(5) Uani 1 1 d . . .
H26 H 0.4651 0.7981 0.1129 0.104 Uiso 1 1 calc R . .
C27 C 0.4813(6) 0.7547(11) 0.0046(7) 0.098(6) Uani 1 1 d . . .
H27 H 0.5138 0.7218 0.0136 0.118 Uiso 1 1 calc R . .
C29 C 0.3679(6) 0.8600(7) -0.3809(6) 0.064(4) Uani 1 1 d . . .
H29A H 0.3624 0.8183 -0.4141 0.096 Uiso 1 1 calc R . .
H29B H 0.3818 0.9006 -0.4095 0.096 Uiso 1 1 calc R . .
H29C H 0.3292 0.8720 -0.3611 0.096 Uiso 1 1 calc R . .
C30 C 0.4691(6) 0.8791(8) -0.2990(8) 0.079(5) Uani 1 1 d . . .
H30 H 0.4852 0.9171 -0.3263 0.095 Uiso 1 1 calc R . .
C31 C 0.4955(6) 0.8478(9) -0.2333(7) 0.076(4) Uani 1 1 d . . .
H31 H 0.5324 0.8624 -0.2064 0.091 Uiso 1 1 calc R . .
C201 C 0.9737(9) 0.4496(11) 0.4089(9) 0.085(5) Uani 1 1 d . . .
C301 C 1.0307(9) 0.4135(10) 0.3986(9) 0.115(8) Uani 1 1 d . . .
H30A H 1.0392 0.4167 0.3456 0.173 Uiso 1 1 calc R . .
H30B H 1.0276 0.3632 0.4130 0.173 Uiso 1 1 calc R . .
H30C H 1.0636 0.4362 0.4304 0.173 Uiso 1 1 calc R . .
N001 N 0.9295(10) 0.4792(10) 0.4191(11) 0.138(7) Uani 1 1 d . . .
N3 N 0.1210(3) 0.7331(4) -0.2547(4) 0.0289(16) Uani 1 1 d . . .
N4 N 0.1637(3) 0.6715(4) -0.3435(4) 0.0342(18) Uani 1 1 d . . .
N5 N 0.1289(4) 0.8390(4) -0.1537(4) 0.0351(18) Uani 1 1 d . . .
N6 N 0.1874(4) 0.9349(4) -0.1376(5) 0.045(2) Uani 1 1 d . . .
N7 N 0.1159(3) 0.7120(4) -0.1101(4) 0.0291(16) Uani 1 1 d . . .
N8 N 0.1612(4) 0.6555(4) -0.0106(4) 0.0390(19) Uani 1 1 d . . .
N9 N 0.4465(4) 0.6641(6) -0.1644(5) 0.062(3) Uani 1 1 d . D .
N10 N 0.3909(4) 0.5671(6) -0.1878(5) 0.061(3) Uani 1 1 d . . .
N11 N 0.4503(5) 0.7724(7) -0.0668(5) 0.076(3) Uani 1 1 d U D .
N12 N 0.4066(4) 0.8337(7) 0.0207(5) 0.077(4) Uani 1 1 d . D .
N14 N 0.4139(4) 0.8434(6) -0.3171(5) 0.057(3) Uani 1 1 d . D .
F19 F 0.9634(5) 0.4207(5) 0.8476(5) 0.113(3) Uani 1 1 d . . .
F20 F 0.9196(5) 0.4775(4) 0.7458(5) 0.101(3) Uani 1 1 d . . .
F21 F 0.8778(5) 0.4835(6) 0.8608(8) 0.153(5) Uani 1 1 d . . .
F22 F 1.0067(5) 0.5210(6) 0.7993(6) 0.124(4) Uani 1 1 d . . .
F23 F 0.9661(9) 0.5204(6) 0.9136(5) 0.196(7) Uani 1 1 d . . .
F24 F 0.9217(6) 0.5818(4) 0.8116(5) 0.125(4) Uani 1 1 d . . .
P4 P 0.94100(19) 0.50109(18) 0.83026(17) 0.0680(10) Uani 1 1 d . . .
S002 S 0.22286(10) 0.64884(12) -0.20249(12) 0.0333(5) Uani 1 1 d . . .
S003 S 0.23210(10) 0.76610(14) -0.05074(12) 0.0369(6) Uani 1 1 d . . .
S004 S 0.34253(11) 0.73394(15) -0.27232(13) 0.0431(6) Uani 1 1 d . D .
S005 S 0.23002(11) 0.84165(13) -0.24126(13) 0.0372(6) Uani 1 1 d . . .
S006 S 0.34917(13) 0.85436(18) -0.12262(15) 0.0574(8) Uani 1 1 d . D .
S007 S 0.34327(12) 0.65917(19) -0.08379(14) 0.0574(8) Uani 1 1 d . . .
Ru01 Ru 0.28670(3) 0.75090(4) -0.16228(4) 0.0363(3) Uani 1 1 d . . .
B1 B 0.1015(5) 0.7639(5) -0.1778(6) 0.028(2) Uani 1 1 d . . .
B1A B 0.4729(7) 0.7400(11) -0.1414(8) 0.073(5) Uani 1 1 d U . .
N13 N 0.4591(4) 0.7918(6) -0.2136(5) 0.059(3) Uani 1 1 d . D .
C28 C 0.4076(5) 0.7901(7) -0.2657(6) 0.052(3) Uani 1 1 d . . .
C24 C 0.4037(5) 0.8214(8) -0.0565(6) 0.064(4) Uani 1 1 d U . .
N2 N 0.0297(3) 0.7751(4) -0.1955(4) 0.0386(19) Uani 1 1 d D . .
C5 C -0.0012(5) 0.8380(5) -0.1988(6) 0.046(3) Uani 1 1 d D . .
H5 H 0.0158 0.8831 -0.1847 0.055 Uiso 1 1 calc R . .
N1 N -0.0599(4) 0.8267(5) -0.2252(5) 0.060(3) Uani 1 1 d D . .
C7 C -0.0129(4) 0.7226(6) -0.2220(6) 0.046(3) Uani 1 1 d D . .
H7 H -0.0040 0.6734 -0.2276 0.055 Uiso 1 1 calc R . .
C6 C -0.0691(5) 0.7530(7) -0.2384(7) 0.061(3) Uani 1 1 d D . .
H6 H -0.1060 0.7296 -0.2549 0.073 Uiso 1 1 calc R . .
C4 C -0.1064(7) 0.8845(8) -0.2384(7) 0.096(6) Uani 1 1 d D . .
H4A H -0.0899 0.9296 -0.2160 0.115 Uiso 1 1 calc R . .
H4B H -0.1428 0.8717 -0.2127 0.115 Uiso 1 1 calc R . .
C3 C -0.1250(6) 0.8963(7) -0.3230(6) 0.067(4) Uani 1 1 d D . .
H3A H -0.0882 0.9065 -0.3490 0.080 Uiso 1 1 calc R . .
H3B H -0.1431 0.8517 -0.3446 0.080 Uiso 1 1 calc R . .
C2 C -0.1695(8) 0.9561(9) -0.3387(8) 0.107(7) Uani 1 1 d D . .
H2A H -0.1493 1.0015 -0.3227 0.129 Uiso 1 1 calc R . .
H2B H -0.2037 0.9490 -0.3072 0.129 Uiso 1 1 calc R . .
C1 C -0.1952(6) 0.9635(8) -0.4213(7) 0.074(4) Uani 1 1 d D . .
H1A H -0.1633 0.9529 -0.4545 0.112 Uiso 1 1 calc R . .
H1B H -0.2098 1.0124 -0.4305 0.112 Uiso 1 1 calc R . .
H1C H -0.2289 0.9300 -0.4317 0.112 Uiso 1 1 calc R . .
P2 P 0.7983(2) 0.6869(3) 0.5765(3) 0.0529(16) Uani 0.532(5) 1 d P A 1
F7 F 0.7729(6) 0.7654(7) 0.5941(8) 0.076(4) Uani 0.532(5) 1 d P A 1
F8 F 0.8657(6) 0.7167(7) 0.5871(7) 0.059(3) Uani 0.532(5) 1 d P A 1
F9 F 0.7935(7) 0.7093(8) 0.4861(8) 0.075(4) Uani 0.532(5) 1 d P A 1
F11 F 0.8035(6) 0.6754(10) 0.6583(8) 0.099(6) Uani 0.532(5) 1 d P A 1
F12 F 0.8242(6) 0.6096(7) 0.5554(8) 0.071(4) Uani 0.532(5) 1 d P A 1
F18 F 0.7294(6) 0.6550(9) 0.5632(11) 0.087(5) Uani 0.532(5) 1 d P A 1
P2' P 0.7506(3) 0.5984(3) 0.4235(4) 0.0551(18) Uani 0.468(5) 1 d P A 2
F7' F 0.6828(8) 0.5897(14) 0.3921(11) 0.121(9) Uani 0.468(5) 1 d P A 2
F8' F 0.7644(6) 0.5680(6) 0.3477(6) 0.046(3) Uani 0.468(5) 1 d P A 2
F9' F 0.7615(8) 0.6764(9) 0.3867(10) 0.084(5) Uani 0.468(5) 1 d P A 2
F11' F 0.7404(7) 0.5214(8) 0.4607(9) 0.067(4) Uani 0.468(5) 1 d P A 2
F12' F 0.8211(8) 0.5953(11) 0.4540(13) 0.106(7) Uani 0.468(5) 1 d P A 2
F18' F 0.7328(13) 0.6373(10) 0.4992(12) 0.126(9) Uani 0.468(5) 1 d P A 2
P1 P 0.6538(3) 0.6991(3) 0.1761(3) 0.0496(13) Uani 0.50 1 d P B 1
F1 F 0.7034(6) 0.6475(9) 0.1456(8) 0.076(4) Uani 0.50 1 d P B 1
F2 F 0.6357(6) 0.6404(7) 0.2388(8) 0.064(3) Uani 0.50 1 d P B 1
F3 F 0.6021(7) 0.6665(9) 0.1134(8) 0.073(4) Uani 0.50 1 d P B 1
F4 F 0.7012(7) 0.7298(7) 0.2353(7) 0.070(4) Uani 0.50 1 d P B 1
F5 F 0.6700(8) 0.7592(9) 0.1181(9) 0.087(5) Uani 0.50 1 d P B 1
F6 F 0.6063(6) 0.7592(6) 0.2016(7) 0.057(3) Uani 0.50 1 d P B 1
P1' P 0.5137(3) 0.5206(3) 0.0043(3) 0.0348(12) Uani 0.50 1 d P C -2
F1' F 0.5233(7) 0.5340(8) -0.0851(6) 0.054(3) Uani 0.50 1 d P C -2
F3' F 0.5067(7) 0.5066(7) 0.0936(6) 0.049(3) Uani 0.50 1 d P C -2
F4' F 0.5114(9) 0.6067(8) 0.0170(8) 0.077(5) Uani 0.50 1 d P C -2
F5' F 0.5863(7) 0.5230(9) 0.0215(9) 0.070(4) Uani 0.50 1 d P C -2
F2' F 0.5186(8) 0.4351(8) -0.0077(8) 0.058(4) Uani 0.50 1 d P C -2
F6' F 0.4429(7) 0.5178(11) -0.0153(8) 0.071(5) Uani 0.50 1 d P C -2
N52 N 0.5429(5) 0.7502(9) -0.1235(7) 0.033(4) Uani 0.542(9) 1 d PDU D 1
C55 C 0.5765(7) 0.6903(10) -0.1116(9) 0.039(5) Uani 0.542(9) 1 d PDU D 1
H55 H 0.5622 0.6434 -0.1231 0.047 Uiso 0.542(9) 1 calc PR D 1
N51 N 0.6337(6) 0.7061(8) -0.0810(11) 0.047(5) Uani 0.542(9) 1 d PD D 1
C57 C 0.5818(7) 0.8067(9) -0.0989(9) 0.038(4) Uani 0.542(9) 1 d PD D 1
H57 H 0.5707 0.8556 -0.1003 0.046 Uiso 0.542(9) 1 calc PR D 1
C56 C 0.6382(7) 0.7812(9) -0.0724(10) 0.046(5) Uani 0.542(9) 1 d PD D 1
H56 H 0.6724 0.8080 -0.0528 0.055 Uiso 0.542(9) 1 calc PR D 1
C54 C 0.6833(7) 0.6539(10) -0.0612(10) 0.050 Uiso 0.542(9) 1 d PD D 1
H54A H 0.6651 0.6070 -0.0507 0.060 Uiso 0.542(9) 1 calc PR D 1
H54B H 0.7070 0.6699 -0.0144 0.060 Uiso 0.542(9) 1 calc PR D 1
C53 C 0.7268(8) 0.6446(10) -0.1242(10) 0.050 Uiso 0.542(9) 1 d PD D 1
H53A H 0.7438 0.6918 -0.1359 0.060 Uiso 0.542(9) 1 calc PR D 1
H53B H 0.7610 0.6135 -0.1052 0.060 Uiso 0.542(9) 1 calc PR D 1
C52 C 0.6969(10) 0.6129(10) -0.1953(10) 0.050 Uiso 0.542(9) 1 d PD D 1
H52A H 0.7247 0.6165 -0.2358 0.060 Uiso 0.542(9) 1 calc PR D 1
H52B H 0.6597 0.6403 -0.2113 0.060 Uiso 0.542(9) 1 calc PR D 1
C51 C 0.6798(10) 0.5324(9) -0.1840(12) 0.050 Uiso 0.542(9) 1 d PD D 1
H51A H 0.7123 0.5089 -0.1523 0.075 Uiso 0.542(9) 1 calc PR D 1
H51B H 0.6745 0.5087 -0.2332 0.075 Uiso 0.542(9) 1 calc PR D 1
H51C H 0.6419 0.5296 -0.1595 0.075 Uiso 0.542(9) 1 calc PR D 1
N52' N 0.5446(9) 0.7087(11) -0.1232(14) 0.050 Uiso 0.458(9) 1 d PD D 2
C55' C 0.5706(8) 0.6445(11) -0.1070(14) 0.050 Uiso 0.458(9) 1 d PD D 2
H55' H 0.5516 0.5996 -0.1172 0.060 Uiso 0.458(9) 1 calc PR D 2
N51' N 0.6279(7) 0.6538(10) -0.0739(11) 0.050 Uiso 0.458(9) 1 d PD D 2
C57' C 0.5861(10) 0.7604(12) -0.0934(15) 0.050 Uiso 0.458(9) 1 d PD D 2
H57' H 0.5789 0.8104 -0.0931 0.060 Uiso 0.458(9) 1 calc PR D 2
C56' C 0.6391(12) 0.7276(13) -0.065(2) 0.050 Uiso 0.458(9) 1 d PD D 2
H56' H 0.6752 0.7499 -0.0435 0.060 Uiso 0.458(9) 1 calc PR D 2
C54' C 0.6710(9) 0.5952(11) -0.0504(11) 0.050 Uiso 0.458(9) 1 d PD D 2
H54C H 0.6480 0.5502 -0.0464 0.060 Uiso 0.458(9) 1 calc PR D 2
H54D H 0.6912 0.6062 0.0001 0.060 Uiso 0.458(9) 1 calc PR D 2
C53' C 0.7193(8) 0.5851(13) -0.1064(10) 0.050 Uiso 0.458(9) 1 d PD D 2
H53C H 0.7490 0.6244 -0.0988 0.060 Uiso 0.458(9) 1 calc PR D 2
H53D H 0.7412 0.5400 -0.0936 0.060 Uiso 0.458(9) 1 calc PR D 2
C52' C 0.6976(11) 0.5827(13) -0.1868(11) 0.050 Uiso 0.458(9) 1 d PD D 2
H52C H 0.7338 0.5789 -0.2156 0.060 Uiso 0.458(9) 1 calc PR D 2
H52D H 0.6785 0.6294 -0.1999 0.060 Uiso 0.458(9) 1 calc PR D 2
C51' C 0.6526(11) 0.5243(11) -0.2166(15) 0.050 Uiso 0.458(9) 1 d PD D 2
H51D H 0.6752 0.4815 -0.2292 0.075 Uiso 0.458(9) 1 calc PR D 2
H51E H 0.6286 0.5416 -0.2618 0.075 Uiso 0.458(9) 1 calc PR D 2
H51F H 0.6255 0.5125 -0.1777 0.075 Uiso 0.458(9) 1 calc PR D 2

loop_
_atom_site_aniso_label
_atom_site_aniso_U_11
_atom_site_aniso_U_22
_atom_site_aniso_U_33
_atom_site_aniso_U_23
_atom_site_aniso_U_13
_atom_site_aniso_U_12
C8 0.045(5) 0.027(5) 0.021(5) -0.002(4) 0.010(4) -0.011(4)
C9 0.055(6) 0.067(7) 0.025(5) -0.005(5) 0.020(5) 0.025(5)
C10 0.052(6) 0.041(5) 0.022(5) 0.007(4) 0.002(4) -0.001(5)
C11 0.032(5) 0.040(5) 0.025(5) 0.009(4) -0.002(4) 0.001(4)
C12 0.066(7) 0.030(5) 0.027(5) -0.003(4) 0.013(5) -0.012(5)
C13 0.108(10) 0.041(6) 0.044(7) -0.010(5) 0.025(7) -0.022(6)
C14 0.067(7) 0.032(5) 0.037(6) -0.002(4) 0.007(5) -0.001(5)
C15 0.049(6) 0.038(5) 0.023(5) -0.003(4) 0.007(4) 0.002(4)
C16 0.034(5) 0.035(5) 0.017(4) 0.005(4) 0.013(4) 0.003(4)
C17 0.047(6) 0.071(7) 0.035(6) 0.016(5) 0.009(5) 0.009(5)
C18 0.041(6) 0.044(6) 0.042(6) 0.016(5) 0.015(5) 0.003(4)
C19 0.036(5) 0.044(6) 0.039(6) -0.003(5) 0.003(4) -0.001(4)
C20 0.034(6) 0.115(11) 0.026(6) 0.025(7) 0.011(5) 0.024(6)
C21 0.092(10) 0.080(9) 0.064(9) 0.039(7) 0.038(7) 0.032(8)
C22 0.043(7) 0.134(13) 0.034(6) 0.035(7) 0.010(5) 0.030(8)
C23 0.035(6) 0.147(13) 0.023(6) 0.023(7) 0.000(5) 0.019(7)
C25 0.084(9) 0.088(9) 0.035(6) -0.017(6) 0.015(6) -0.038(7)
C26 0.044(7) 0.194(17) 0.021(6) -0.013(8) 0.006(5) -0.040(9)
C27 0.043(7) 0.22(2) 0.028(7) -0.007(9) -0.006(5) -0.031(9)
C29 0.086(9) 0.082(9) 0.022(6) 0.010(6) -0.004(6) -0.035(7)
C30 0.062(8) 0.112(11) 0.066(9) -0.040(8) 0.023(7) -0.050(8)
C31 0.055(7) 0.139(13) 0.035(7) -0.035(8) 0.015(6) -0.046(8)
C201 0.079(11) 0.111(14) 0.066(10) 0.011(9) 0.012(9) -0.012(10)
C301 0.156(18) 0.112(14) 0.070(11) 0.037(10) -0.028(11) -0.086(14)
N001 0.182(19) 0.115(14) 0.119(15) 0.022(11) 0.016(14) 0.016(13)
N3 0.036(4) 0.026(4) 0.025(4) -0.003(3) 0.004(3) 0.001(3)
N4 0.048(5) 0.030(4) 0.025(4) 0.007(3) 0.009(3) 0.006(3)
N5 0.052(5) 0.033(4) 0.020(4) -0.001(3) 0.006(3) 0.001(4)
N6 0.076(6) 0.033(4) 0.027(4) -0.006(4) 0.005(4) -0.017(4)
N7 0.037(4) 0.024(4) 0.027(4) 0.000(3) 0.005(3) -0.005(3)
N8 0.041(5) 0.053(5) 0.023(4) 0.004(4) 0.002(3) 0.011(4)
N9 0.047(6) 0.119(9) 0.021(5) 0.009(5) 0.008(4) 0.003(6)
N10 0.055(6) 0.092(8) 0.039(6) 0.035(6) 0.021(5) 0.027(5)
N11 0.053(6) 0.160(10) 0.014(4) -0.004(5) 0.003(4) -0.025(6)
N12 0.045(6) 0.164(12) 0.021(5) -0.033(6) 0.011(4) -0.034(6)
N14 0.055(5) 0.097(7) 0.022(4) -0.004(5) 0.019(4) -0.040(5)
F19 0.167(9) 0.077(6) 0.091(7) 0.040(5) -0.021(6) -0.018(6)
F20 0.160(8) 0.069(5) 0.069(5) -0.009(4) -0.026(5) -0.018(5)
F21 0.147(9) 0.115(8) 0.214(13) 0.063(9) 0.111(9) -0.002(7)
F22 0.127(8) 0.141(9) 0.105(8) 0.028(7) 0.015(6) -0.061(7)
F23 0.42(2) 0.114(8) 0.042(5) 0.004(5) -0.024(9) -0.074(12)
F24 0.269(13) 0.041(4) 0.074(6) 0.001(4) 0.067(7) -0.009(6)
P4 0.117(3) 0.0511(17) 0.0358(16) 0.0016(14) 0.0090(17) -0.0390(18)
S002 0.0388(13) 0.0385(12) 0.0228(11) 0.0048(9) 0.0042(9) 0.0005(9)
S003 0.0354(12) 0.0588(15) 0.0168(11) 0.0009(10) 0.0047(9) -0.0071(10)
S004 0.0394(13) 0.0707(17) 0.0190(11) 0.0052(11) 0.0019(10) -0.0112(11)
S005 0.0532(14) 0.0379(13) 0.0212(11) 0.0032(9) 0.0067(10) -0.0122(10)
S006 0.0500(16) 0.096(2) 0.0270(13) -0.0156(14) 0.0055(11) -0.0308(15)
S007 0.0406(14) 0.109(2) 0.0232(13) 0.0228(14) 0.0072(11) 0.0189(14)
Ru01 0.0354(4) 0.0574(5) 0.0163(4) 0.0036(3) 0.0029(3) -0.0068(3)
B1 0.035(6) 0.022(5) 0.028(5) 0.004(4) 0.001(4) -0.003(4)
B1A 0.046(7) 0.152(14) 0.024(6) -0.003(8) 0.016(5) 0.006(8)
N13 0.045(5) 0.114(8) 0.020(4) -0.016(5) 0.005(4) -0.021(5)
C28 0.047(6) 0.091(9) 0.021(5) -0.009(5) 0.014(4) -0.020(6)
C24 0.035(6) 0.134(10) 0.026(6) -0.009(6) 0.017(5) -0.027(6)
N2 0.046(5) 0.043(5) 0.024(4) -0.005(3) -0.007(3) 0.007(4)
C5 0.062(7) 0.038(6) 0.035(6) -0.013(4) -0.007(5) 0.021(5)
N1 0.044(5) 0.084(7) 0.050(6) -0.015(5) -0.008(4) 0.030(5)
C7 0.045(6) 0.042(6) 0.050(7) 0.001(5) 0.000(5) -0.005(5)
C6 0.040(6) 0.080(9) 0.059(8) -0.025(7) -0.012(5) 0.009(6)
C4 0.112(12) 0.118(12) 0.051(8) -0.024(8) -0.030(8) 0.075(10)
C3 0.063(8) 0.081(9) 0.053(8) -0.020(7) -0.014(6) 0.018(6)
C2 0.114(13) 0.141(15) 0.062(9) -0.020(9) -0.023(9) 0.085(12)
C1 0.071(9) 0.087(10) 0.063(9) 0.005(7) -0.008(7) 0.018(7)
P2 0.049(3) 0.049(3) 0.060(4) 0.009(3) 0.000(3) 0.005(2)
F7 0.084(10) 0.063(8) 0.086(11) 0.002(7) 0.029(8) 0.002(7)
F8 0.069(8) 0.061(7) 0.048(7) 0.010(6) 0.006(6) -0.005(6)
F9 0.093(10) 0.079(9) 0.051(8) 0.000(7) -0.003(7) 0.008(8)
F11 0.049(8) 0.187(17) 0.055(9) -0.071(10) -0.031(6) 0.041(9)
F12 0.090(10) 0.057(8) 0.070(9) -0.001(7) 0.022(7) 0.000(7)
F18 0.054(8) 0.089(11) 0.115(14) 0.028(10) -0.001(8) 0.002(7)
P2' 0.068(4) 0.052(4) 0.048(4) 0.013(3) 0.018(3) 0.008(3)
F7' 0.055(10) 0.23(3) 0.079(13) 0.019(14) -0.013(9) -0.059(13)
F8' 0.060(8) 0.049(7) 0.030(6) 0.008(5) 0.012(5) -0.009(6)
F9' 0.086(11) 0.078(11) 0.093(13) 0.014(9) 0.034(10) 0.009(9)
F11' 0.077(10) 0.058(9) 0.068(10) 0.012(7) 0.023(8) -0.010(7)
F12' 0.072(11) 0.119(15) 0.123(17) 0.029(13) -0.014(11) -0.016(10)
F18' 0.25(3) 0.075(12) 0.064(12) -0.004(10) 0.071(15) 0.031(14)
P1 0.054(3) 0.049(3) 0.047(3) 0.003(3) 0.014(3) -0.002(3)
F1 0.065(9) 0.100(11) 0.065(9) -0.009(8) 0.022(7) 0.001(8)
F2 0.072(9) 0.061(8) 0.061(8) 0.012(7) 0.016(7) -0.003(7)
F3 0.077(9) 0.096(11) 0.048(8) 0.003(7) 0.007(7) 0.003(8)
F4 0.120(12) 0.057(8) 0.037(7) 0.002(6) 0.024(7) 0.025(8)
F5 0.103(12) 0.095(12) 0.068(10) 0.031(9) 0.026(9) -0.008(9)
F6 0.086(9) 0.049(7) 0.037(7) -0.009(5) 0.011(6) 0.006(6)
P1' 0.042(5) 0.044(5) 0.018(2) 0.003(3) 0.005(2) 0.006(3)
F1' 0.087(10) 0.060(9) 0.016(6) 0.001(6) 0.008(6) -0.003(7)
F3' 0.080(10) 0.043(7) 0.025(6) 0.008(6) 0.014(6) 0.011(7)
F4' 0.150(16) 0.043(9) 0.044(8) 0.014(7) 0.050(9) 0.005(9)
F5' 0.051(9) 0.083(11) 0.075(11) 0.012(8) -0.008(8) -0.004(8)
F2' 0.093(14) 0.035(10) 0.050(8) 0.009(7) 0.033(8) 0.006(9)
F6' 0.045(10) 0.108(15) 0.058(9) 0.039(9) -0.003(7) -0.009(10)
N52 0.025(7) 0.065(9) 0.008(6) -0.006(7) -0.001(5) -0.003(7)
C55 0.049(11) 0.056(11) 0.013(8) -0.011(8) 0.007(8) -0.004(9)
N51 0.032(9) 0.068(16) 0.040(12) -0.008(9) 0.001(7) -0.001(9)
C57 0.043(10) 0.060(12) 0.011(8) -0.011(8) -0.006(7) 0.007(9)
C56 0.058(13) 0.051(12) 0.027(10) -0.001(9) -0.005(9) -0.008(9)

loop_
_atom_type_symbol
_atom_type_description
_atom_type_scat_dispersion_real
_atom_type_scat_dispersion_imag
_atom_type_scat_source
C C 0.0181 0.0091 'International Tables Vol C Tables 4.2.6.8 and 6.1.1.4'
H H 0.0000 0.0000 'International Tables Vol C Tables 4.2.6.8 and 6.1.1.4'
N N 0.0311 0.0180 'International Tables Vol C Tables 4.2.6.8 and 6.1.1.4'
F F 0.0727 0.0534 'International Tables Vol C Tables 4.2.6.8 and 6.1.1.4'
P P 0.2955 0.4335 'International Tables Vol C Tables 4.2.6.8 and 6.1.1.4'
S S 0.3331 0.5567 'International Tables Vol C Tables 4.2.6.8 and 6.1.1.4'
Ru Ru 0.0552 3.2960 'International Tables Vol C Tables 4.2.6.8 and 6.1.1.4'
B B 0.0090 0.0039 'International Tables Vol C Tables 4.2.6.8 and 6.1.1.4'
Cl Cl 0.3639 0.7018 'International Tables Vol C Tables 4.2.6.8 and 6.1.1.4'

loop_
_geom_angle_atom_site_label_1
_geom_angle_atom_site_label_2
_geom_angle_atom_site_label_3
_geom_angle
N3 C8 N4 108.4(8)
N3 C8 S002 129.7(7)
N4 C8 S002 121.9(7)
C11 C10 N4 107.8(8)
C10 C11 N3 108.8(8)
N6 C12 N5 108.7(8)
N6 C12 S005 123.0(8)
N5 C12 S005 127.7(7)
C15 C14 N6 107.9(9)
C14 C15 N5 107.2(9)
N8 C16 N7 109.9(8)
N8 C16 S003 121.4(7)
N7 C16 S003 128.6(6)
C19 C18 N8 104.4(8)
C18 C19 N7 110.7(8)
N9 C20 N10 106.9(10)
N9 C20 S007 128.2(12)
N10 C20 S007 124.8(9)
N10 C22 C23 104.9(13)
C22 C23 N9 108.1(11)
N12 C26 C27 105.6(10)
N11 C27 C26 106.6(14)
C31 C30 N14 106.6(12)
N13 C31 C30 108.8(10)
N001 C201 C301 178(2)
C8 N3 C11 107.2(7)
C8 N3 B1 129.2(7)
C11 N3 B1 123.6(7)
C8 N4 C10 107.8(8)
C8 N4 C9 127.1(8)
C10 N4 C9 125.1(8)
C12 N5 C15 108.0(8)
C12 N5 B1 129.5(8)
C15 N5 B1 122.1(8)
C12 N6 C14 108.1(8)
C12 N6 C13 126.7(9)
C14 N6 C13 125.0(8)
C16 N7 C19 104.4(7)
C16 N7 B1 129.4(7)
C19 N7 B1 126.1(7)
C16 N8 C18 110.5(8)
C16 N8 C17 126.6(8)
C18 N8 C17 122.8(8)
C20 N9 C23 108.4(12)
C20 N9 B1A 130.8(11)
C23 N9 B1A 120.1(10)
C22 N10 C20 111.6(12)
C22 N10 C21 123.4(13)
C20 N10 C21 125.0(10)
C24 N11 C27 109.7(11)
C24 N11 B1A 130.5(10)
C27 N11 B1A 119.6(13)
C24 N12 C26 112.5(11)
C24 N12 C25 123.1(12)
C26 N12 C25 124.3(10)
C28 N14 C30 109.4(11)
C28 N14 C29 123.9(9)
C30 N14 C29 126.7(11)
F21 P4 F23 88.4(9)
F21 P4 F24 92.3(6)
F23 P4 F24 92.5(6)
F21 P4 F20 93.9(7)
F23 P4 F20 175.8(8)
F24 P4 F20 90.9(5)
F21 P4 F19 90.3(6)
F23 P4 F19 87.6(6)
F24 P4 F19 177.3(6)
F20 P4 F19 89.0(5)
F21 P4 F22 178.8(7)
F23 P4 F22 90.9(8)
F24 P4 F22 86.7(6)
F20 P4 F22 86.8(6)
F19 P4 F22 90.6(6)
C8 S002 Ru01 104.2(3)
C16 S003 Ru01 108.2(3)
C28 S004 Ru01 109.6(3)
C12 S005 Ru01 101.2(3)
C24 S006 Ru01 104.9(5)
C20 S007 Ru01 101.4(4)
S004 Ru01 S003 178.84(10)
S004 Ru01 S002 89.04(8)
S003 Ru01 S002 90.86(8)
S004 Ru01 S006 91.26(9)
S003 Ru01 S006 88.86(9)
S002 Ru01 S006 179.05(10)
S004 Ru01 S005 84.26(9)
S003 Ru01 S005 96.89(9)
S002 Ru01 S005 96.90(8)
S006 Ru01 S005 82.23(10)
S004 Ru01 S007 95.53(9)
S003 Ru01 S007 83.31(9)
S002 Ru01 S007 82.71(10)
S006 Ru01 S007 98.16(12)
S005 Ru01 S007 179.56(11)
N7 B1 N5 107.5(7)
N7 B1 N3 112.9(7)
N5 B1 N3 115.7(7)
N7 B1 N2 111.4(7)
N5 B1 N2 106.7(7)
N3 B1 N2 102.5(7)
N52 B1A N9 120.0(13)
N52 B1A N11 99.4(11)
N9 B1A N11 115.2(11)
N52 B1A N13 101.8(11)
N9 B1A N13 107.2(10)
N11 B1A N13 112.6(13)
N52 B1A N52' 27.2(7)
N9 B1A N52' 93.2(13)
N11 B1A N52' 109.4(13)
N13 B1A N52' 117.9(13)
C31 N13 C28 107.8(10)
C31 N13 B1A 125.6(10)
C28 N13 B1A 126.6(10)
N14 C28 N13 107.4(9)
N14 C28 S004 121.1(8)
N13 C28 S004 131.5(9)
N12 C24 N11 105.4(11)
N12 C24 S006 125.7(11)
N11 C24 S006 128.6(8)
C5 N2 C7 105.8(8)
C5 N2 B1 127.3(8)
C7 N2 B1 126.4(8)
N1 C5 N2 110.0(9)
C5 N1 C6 109.2(8)
C5 N1 C4 124.4(11)
C6 N1 C4 126.3(10)
C6 C7 N2 110.2(9)
C7 C6 N1 104.8(9)
N1 C4 C3 112.2(9)
C2 C3 C4 113.7(10)
C3 C2 C1 115.3(11)
F11 P2 F8 86.7(8)
F11 P2 F12 95.8(9)
F8 P2 F12 89.7(7)
F11 P2 F7 86.5(9)
F8 P2 F7 89.7(7)
F12 P2 F7 177.6(9)
F11 P2 F18 94.6(10)
F8 P2 F18 178.3(10)
F12 P2 F18 89.1(8)
F7 P2 F18 91.4(8)
F11 P2 F9 173.7(10)
F8 P2 F9 90.4(7)
F12 P2 F9 89.7(8)
F7 P2 F9 87.9(8)
F18 P2 F9 88.4(8)
F8' P2' F7' 84.6(10)
F8' P2' F12' 91.3(10)
F7' P2' F12' 171.8(14)
F8' P2' F18' 174.2(10)
F7' P2' F18' 92.7(14)
F12' P2' F18' 92.0(14)
F8' P2' F11' 94.3(8)
F7' P2' F11' 83.5(11)
F12' P2' F11' 89.8(10)
F18' P2' F11' 90.4(10)
F8' P2' F9' 86.1(8)
F7' P2' F9' 97.0(12)
F12' P2' F9' 89.7(10)
F18' P2' F9' 89.2(10)
F11' P2' F9' 179.4(11)
F4 P1 F5 90.1(9)
F4 P1 F1 90.7(8)
F5 P1 F1 90.4(9)
F4 P1 F6 88.2(7)
F5 P1 F6 83.1(8)
F1 P1 F6 173.4(8)
F4 P1 F2 88.7(8)
F5 P1 F2 177.0(9)
F1 P1 F2 92.3(8)
F6 P1 F2 94.1(7)
F4 P1 F3 179.1(9)
F5 P1 F3 90.2(9)
F1 P1 F3 90.0(8)
F6 P1 F3 91.0(8)
F2 P1 F3 90.9(8)
F6' P1' F5' 178.1(10)
F6' P1' F2' 90.8(9)
F5' P1' F2' 88.6(10)
F6' P1' F4' 91.2(11)
F5' P1' F4' 89.4(10)
F2' P1' F4' 178.1(11)
F6' P1' F3' 91.8(8)
F5' P1' F3' 89.9(8)
F2' P1' F3' 89.1(7)
F4' P1' F3' 91.0(7)
F6' P1' F1' 90.0(8)
F5' P1' F1' 88.2(8)
F2' P1' F1' 90.4(7)
F4' P1' F1' 89.5(8)
F3' P1' F1' 178.1(9)
C55 N52 C57 105.3(11)
C55 N52 B1A 116.8(14)
C57 N52 B1A 136.1(14)
N52 C55 N51 111.0(14)
C55 N51 C56 108.2(13)
C55 N51 C54 126.1(15)
C56 N51 C54 125.8(14)
C56 C57 N52 110.8(14)
C57 C56 N51 104.7(13)
N51 C54 C53 113.2(15)
C52 C53 C54 113.5(14)
C53 C52 C51 111.5(16)
C55' N52' C57' 106.4(15)
C55' N52' B1A 136.1(18)
C57' N52' B1A 113.7(17)
N52' C55' N51' 109.8(16)
C55' N51' C56' 108.8(15)
C55' N51' C54' 125.1(17)
C56' N51' C54' 126.1(17)
C56' C57' N52' 109.7(17)
C57' C56' N51' 105.0(16)
N51' C54' C53' 111.9(15)
C52' C53' C54' 116.8(16)
C53' C52' C51' 120.1(19)

loop_
_geom_bond_atom_site_label_1
_geom_bond_atom_site_label_2
_geom_bond_distance
C8 N3 1.340(11)
C8 N4 1.356(11)
C8 S002 1.730(9)
C9 N4 1.470(11)
C10 C11 1.312(13)
C10 N4 1.388(12)
C11 N3 1.397(11)
C12 N6 1.331(12)
C12 N5 1.344(12)
C12 S005 1.744(10)
C13 N6 1.472(13)
C14 C15 1.335(14)
C14 N6 1.389(13)
C15 N5 1.389(12)
C16 N8 1.300(11)
C16 N7 1.363(11)
C16 S003 1.759(9)
C17 N8 1.453(12)
C18 C19 1.340(13)
C18 N8 1.392(12)
C19 N7 1.396(12)
C20 N9 1.326(15)
C20 N10 1.373(17)
C20 S007 1.721(11)
C21 N10 1.420(16)
C22 N10 1.353(14)
C22 C23 1.38(2)
C23 N9 1.406(16)
C25 N12 1.460(16)
C26 N12 1.364(18)
C26 C27 1.41(2)
C27 N11 1.400(16)
C29 N14 1.460(14)
C30 C31 1.36(2)
C30 N14 1.377(14)
C31 N13 1.359(16)
C201 N001 1.13(2)
C201 C301 1.43(2)
N3 B1 1.548(12)
N5 B1 1.544(12)
N7 B1 1.527(12)
N9 B1A 1.55(2)
N11 C24 1.374(17)
N11 B1A 1.549(17)
N12 C24 1.362(13)
N14 C28 1.342(15)
F19 P4 1.575(9)
F20 P4 1.566(8)
F21 P4 1.547(10)
F22 P4 1.608(10)
F23 P4 1.547(10)
F24 P4 1.565(9)
S002 Ru01 2.397(2)
S003 Ru01 2.380(2)
S004 C28 1.741(10)
S004 Ru01 2.377(3)
S005 Ru01 2.426(2)
S006 C24 1.689(13)
S006 Ru01 2.399(3)
S007 Ru01 2.432(3)
B1 N2 1.574(12)
B1A N52 1.534(18)
B1A N13 1.584(19)
B1A N52' 1.66(2)
N13 C28 1.377(13)
N2 C5 1.332(11)
N2 C7 1.386(12)
C5 N1 1.331(12)
N1 C6 1.385(14)
N1 C4 1.468(13)
C7 C6 1.348(14)
C4 C3 1.510(14)
C3 C2 1.470(14)
C2 C1 1.505(14)
P2 F11 1.436(16)
P2 F8 1.555(13)
P2 F12 1.581(14)
P2 F7 1.583(14)
P2 F18 1.602(14)
P2 F9 1.622(14)
P2' F8' 1.488(13)
P2' F7' 1.531(17)
P2' F12' 1.573(18)
P2' F18' 1.578(19)
P2' F11' 1.580(15)
P2' F9' 1.594(17)
P1 F4 1.499(16)
P1 F5 1.557(15)
P1 F1 1.561(15)
P1 F6 1.598(13)
P1 F2 1.607(14)
P1 F3 1.611(15)
P1' F6' 1.543(18)
P1' F5' 1.575(15)
P1' F2' 1.588(17)
P1' F4' 1.597(16)
P1' F3' 1.597(12)
P1' F1' 1.610(12)
N52 C55 1.325(17)
N52 C57 1.380(17)
C55 N51 1.338(16)
N51 C56 1.389(19)
N51 C54 1.459(16)
C57 C56 1.350(18)
C54 C53 1.519(18)
C53 C52 1.469(17)
C52 C51 1.539(17)
N52' C55' 1.326(18)
N52' C57' 1.378(18)
C55' N51' 1.336(17)
N51' C56' 1.38(2)
N51' C54' 1.458(17)
C57' C56' 1.35(2)
C54' C53' 1.505(18)
C53' C52' 1.439(17)
C52' C51' 1.510(18)

loop_
_platon_squeeze_void_nr
_platon_squeeze_void_average_x
_platon_squeeze_void_average_y
_platon_squeeze_void_average_z
_platon_squeeze_void_volume
_platon_squeeze_void_count_electrons
_platon_squeeze_void_content
1 0.500 0.000 0.000 172 53 ' '
2 0.068 0.284 0.026 82 26 ' '
3 0.932 0.716 -0.026 82 26 ' '
4 0.500 0.500 0.500 172 53 ' '
5 0.932 0.784 0.474 82 26 ' '
6 0.068 0.216 0.526 82 26 ' '
